data_7052016
loop_
_publ_author_name
'Zheng, Zhanjiang'
'Elmkaddem, Mohammed Kamal'
'Fischmeister, C\'edric'
'Roisnel, Thierry'
'Thomas, Christophe M.'
'Carpentier, Jean-Fran\,cois'
'Renaud, Jean-Luc'

_publ_section_title
;
 Synthesis of new dipyridinylamine and dipyridinylmethane ligands and
 their coordination chemistry with Mg(ii) and Zn(ii)
;
_journal_issue 12
_journal_name_full 'New Journal of Chemistry'
_journal_page_first 2150
_journal_paper_doi 10.1039/b807258b
_journal_volume 32
_journal_year 2008
_chemical_absolute_configuration unk
_chemical_compound_source 'synthesis as described'
_chemical_formula_moiety 'C36 H48 N6 Zn1'
_chemical_formula_sum 'C36 H48 N6 Zn'
_chemical_formula_weight 630.17
_chemical_name_systematic
;
?
;
_space_group_IT_number 1
_symmetry_cell_setting triclinic
_symmetry_Int_Tables_number 1
_symmetry_space_group_name_Hall 'P 1'
_symmetry_space_group_name_H-M 'P 1'
_atom_sites_solution_hydrogens geom
_atom_sites_solution_primary direct
_atom_sites_solution_secondary difmap
_audit_conform_dict_location ftp://ftp.iucr.org/pub/cif_core.dic
_audit_conform_dict_name cif_core.dic
_audit_conform_dict_version 2.3
_audit_creation_date 2006-05-15T18:22:57-00:00
_audit_creation_method 'WinGX routine CIF_UPDATE'
_cell_angle_alpha 89.9580(10)
_cell_angle_beta 89.9930(10)
_cell_angle_gamma 89.9770(10)
_cell_formula_units_Z 4
_cell_length_a 13.1083(2)
_cell_length_b 13.1130(3)
_cell_length_c 20.4550(4)
_cell_measurement_reflns_used 0
_cell_measurement_temperature 100(2)
_cell_measurement_theta_max 27.51
_cell_measurement_theta_min 1.00
_cell_measurement_wavelength 0.71073
_cell_volume 3515.99(12)
_computing_cell_refinement 'Bruker SMART'
_computing_data_collection 'Bruker SMART'
_computing_data_reduction 'Bruker SAINT'
_computing_molecular_graphics 'Ortep-3 for Windows (Farrugia, 1997)'
_computing_publication_material 'WinGX publication routines (Farrugia, 1999)'
_computing_structure_refinement 'SHELXL-97 (Sheldrick, 1997)'
_computing_structure_solution 'SIR97 (Altomare et al., 1999)'
_diffrn_ambient_temperature 100(2)
_diffrn_detector 'CCD plate'
_diffrn_measured_fraction_theta_full 0.983
_diffrn_measured_fraction_theta_max 0.983
_diffrn_measurement_device_type 'APEXII, Bruker-AXS'
_diffrn_measurement_method 'CCD rotation images, thick slices'
_diffrn_radiation_monochromator graphite
_diffrn_radiation_probe x-ray
_diffrn_radiation_type MoK\a
_diffrn_radiation_wavelength 0.71073
_diffrn_reflns_av_R_equivalents 0.0298
_diffrn_reflns_av_unetI/netI 0.0579
_diffrn_reflns_limit_h_max 14
_diffrn_reflns_limit_h_min -17
_diffrn_reflns_limit_k_max 16
_diffrn_reflns_limit_k_min -17
_diffrn_reflns_limit_l_max 26
_diffrn_reflns_limit_l_min -26
_diffrn_reflns_number 52346
_diffrn_reflns_theta_full 27.51
_diffrn_reflns_theta_max 27.51
_diffrn_reflns_theta_min 1
_exptl_absorpt_coefficient_mu 0.731
_exptl_absorpt_correction_T_max 0.936
_exptl_absorpt_correction_T_min 0.815
_exptl_absorpt_correction_type multi-scan
_exptl_absorpt_process_details
;
[Sheldrick, G.M. (2002). SADABS Bruker AXS Inc., Madison, Wisconsin, USA]
;
_exptl_crystal_colour colorless
_exptl_crystal_density_diffrn 1.19
_exptl_crystal_density_method 'not measured'
_exptl_crystal_description prism
_exptl_crystal_F_000 1344
_exptl_crystal_size_max 0.28
_exptl_crystal_size_mid 0.25
_exptl_crystal_size_min 0.09
_refine_diff_density_max 0.643
_refine_diff_density_min -0.834
_refine_diff_density_rms 0.104
_refine_ls_abs_structure_details 'Flack H D (1983), Acta Cryst. A39, 876-881'
_refine_ls_abs_structure_Flack 0.037(12)
_refine_ls_extinction_method none
_refine_ls_goodness_of_fit_ref 1.303
_refine_ls_hydrogen_treatment constr
_refine_ls_matrix_type full
_refine_ls_number_parameters 1549
_refine_ls_number_reflns 24633
_refine_ls_number_restraints 3
_refine_ls_restrained_S_all 1.303
_refine_ls_R_factor_all 0.0845
_refine_ls_R_factor_gt 0.0737
_refine_ls_shift/su_max 0.045
_refine_ls_shift/su_mean 0.005
_refine_ls_structure_factor_coef Fsqd
_refine_ls_weighting_details 'calc w=1/[\s^2^(Fo^2^)+(0.0000P)^2^+15.0954P] where P=(Fo^2^+2Fc^2^)/3'
_refine_ls_weighting_scheme calc
_refine_ls_wR_factor_gt 0.1805
_refine_ls_wR_factor_ref 0.1852
_reflns_number_gt 21292
_reflns_number_total 24633
_reflns_threshold_expression >2sigma(I)
_cod_data_source_file b807258b.txt
_cod_data_source_block job2
_cod_database_code 7052016

loop_
_symmetry_equiv_pos_as_xyz
'x, y, z'

loop_
_atom_site_label
_atom_site_type_symbol
_atom_site_fract_x
_atom_site_fract_y
_atom_site_fract_z
_atom_site_U_iso_or_equiv
_atom_site_adp_type
_atom_site_occupancy
_atom_site_symmetry_multiplicity
_atom_site_calc_flag
_atom_site_refinement_flags
_atom_site_disorder_assembly
_atom_site_disorder_group
Zn1 Zn 0.75441(6) 1.39946(5) 1.26535(4) 0.0179(2) Uani 1 1 d . . .
Zn2 Zn 0.74921(6) 1.40355(5) 1.57834(4) 0.0177(2) Uani 1 1 d . . .
Zn3 Zn 1.25061(6) 1.89483(6) 1.07834(4) 0.0180(2) Uani 1 1 d . . .
Zn4 Zn 1.24547(6) 1.89912(5) 0.76541(4) 0.0177(2) Uani 1 1 d . . .
N5 N 0.8300(4) 1.5268(4) 1.2241(3) 0.0141(11) Uani 1 1 d . . .
N6 N 0.6195(4) 1.3473(4) 1.5480(3) 0.0197(12) Uani 1 1 d . . .
N7 N 0.6901(5) 1.2707(4) 1.2221(3) 0.0179(12) Uani 1 1 d . . .
N8 N 0.6956(4) 1.5315(4) 1.2905(3) 0.0178(12) Uani 1 1 d . . .
N9 N 0.8097(5) 1.2716(4) 1.2977(3) 0.0168(12) Uani 1 1 d . . .
N10 N 1.3794(4) 1.8239(4) 1.1207(3) 0.0203(12) Uani 1 1 d . . .
N11 N 0.6204(4) 1.4738(4) 1.6208(3) 0.0191(12) Uani 1 1 d . . .
N12 N 1.1907(5) 2.0272(4) 0.7981(3) 0.0172(12) Uani 1 1 d . . .
N13 N 1.3800(4) 1.9508(4) 1.0483(3) 0.0186(12) Uani 1 1 d . . .
N14 N 1.1210(4) 1.8369(4) 1.0511(3) 0.0171(12) Uani 1 1 d . . .
N15 N 0.8793(5) 1.4621(4) 1.5511(3) 0.0187(12) Uani 1 1 d . . .
N16 N 1.1703(4) 1.7714(4) 0.7243(3) 0.0148(11) Uani 1 1 d . . .
N17 N 1.3040(4) 1.7671(4) 0.7908(3) 0.0188(12) Uani 1 1 d . . .
N18 N 0.4892(5) 1.2735(4) 1.4851(3) 0.0217(13) Uani 1 1 d . . .
N19 N 0.8761(4) 1.3325(4) 1.6208(3) 0.0173(12) Uani 1 1 d . . .
N20 N 0.6218(5) 1.6654(4) 1.3495(3) 0.0169(12) Uani 1 1 d . . .
N21 N 0.8952(5) 1.1437(4) 1.3588(3) 0.0236(13) Uani 1 1 d . . .
C22 C 0.5054(7) 1.6276(5) 1.4375(3) 0.0267(18) Uani 1 1 d . . .
H22 H 0.4606 1.6507 1.4709 0.032 Uiso 1 1 calc R . .
N23 N 1.1233(4) 1.9662(4) 1.1209(3) 0.0191(12) Uani 1 1 d . . .
C24 C 0.7698(5) 1.6968(5) 1.2499(3) 0.0192(15) Uani 1 1 d . . .
H24 H 0.7228 1.7416 1.2705 0.023 Uiso 1 1 calc R . .
C25 C 0.9255(5) 1.3162(5) 1.3814(3) 0.0193(14) Uani 1 1 d . . .
H25 H 0.9141 1.3862 1.372 0.023 Uiso 1 1 calc R . .
C26 C 1.4237(5) 1.8080(5) 0.8759(3) 0.0218(15) Uani 1 1 d . . .
H26 H 1.4176 1.8784 0.8657 0.026 Uiso 1 1 calc R . .
N27 N 1.5108(4) 2.0253(4) 0.9851(3) 0.0193(12) Uani 1 1 d . . .
C28 C 0.8385(6) 1.5788(5) 1.4662(3) 0.0234(15) Uani 1 1 d . . .
H28 H 0.7678 1.5675 1.4732 0.028 Uiso 1 1 calc R . .
C29 C 0.6297(5) 1.5645(5) 1.3402(3) 0.0162(14) Uani 1 1 d . . .
N30 N 1.3099(5) 2.0279(4) 0.7217(3) 0.0186(12) Uani 1 1 d . . .
C31 C 0.9114(5) 1.5308(5) 1.5036(3) 0.0174(14) Uani 1 1 d . . .
C32 C 0.7496(5) 1.2092(5) 1.2582(3) 0.0150(13) Uani 1 1 d . . .
C33 C 1.3696(6) 1.7341(5) 0.8404(3) 0.0184(14) Uani 1 1 d . . .
C34 C 1.5487(5) 1.8832(6) 1.0918(3) 0.0208(15) Uani 1 1 d . . .
H34 H 1.5929 1.9274 1.0684 0.025 Uiso 1 1 calc R . .
C35 C 0.5758(6) 1.4906(5) 1.3761(3) 0.0219(15) Uani 1 1 d . . .
H35 H 0.5814 1.4201 1.3661 0.026 Uiso 1 1 calc R . .
N36 N 0.9870(5) 1.7527(4) 0.9946(3) 0.0197(12) Uani 1 1 d . . .
C37 C 0.6083(6) 1.1243(5) 1.1746(4) 0.0240(16) Uani 1 1 d . . .
H37 H 0.5614 1.0954 1.1444 0.029 Uiso 1 1 calc R . .
C38 C 0.5894(5) 1.2842(5) 1.4998(3) 0.0150(13) Uani 1 1 d . . .
C39 C 1.0747(5) 1.9823(5) 0.8815(3) 0.0194(14) Uani 1 1 d . . .
H39 H 1.0871 1.9123 0.8725 0.023 Uiso 1 1 calc R . .
C40 C 0.6632(5) 1.2276(5) 1.4645(3) 0.0202(14) Uani 1 1 d . . .
H40 H 0.7331 1.2327 1.4762 0.024 Uiso 1 1 calc R . .
C41 C 0.8733(7) 1.6452(6) 1.4173(4) 0.0252(18) Uani 1 1 d . . .
H41 H 0.8251 1.6809 1.3913 0.03 Uiso 1 1 calc R . .
N42 N 1.0130(5) 1.5458(4) 1.4949(3) 0.0207(13) Uani 1 1 d . . .
C43 C 0.4765(6) 1.5518(7) 1.6704(4) 0.035(2) Uani 1 1 d . . .
H43 H 0.448 1.6 1.6998 0.042 Uiso 1 1 calc R . .
C44 C 1.4412(5) 1.8875(5) 1.0854(3) 0.0186(14) Uani 1 1 d . . .
C45 C 1.2500(5) 2.0890(5) 0.7582(3) 0.0146(13) Uani 1 1 d . . .
C46 C 1.2303(6) 1.6025(5) 0.7501(3) 0.0235(16) Uani 1 1 d . . .
H46 H 1.2771 1.5573 0.7706 0.028 Uiso 1 1 calc R . .
C47 C 0.9736(6) 1.6592(5) 1.4065(3) 0.0254(17) Uani 1 1 d . . .
H47 H 0.9966 1.7016 1.3719 0.031 Uiso 1 1 calc R . .
C48 C 1.1616(6) 1.7202(5) 0.9666(3) 0.0240(16) Uani 1 1 d . . .
H48 H 1.232 1.7316 0.9746 0.029 Uiso 1 1 calc R . .
C49 C 0.4513(5) 1.4154(6) 1.5919(3) 0.0205(14) Uani 1 1 d . . .
H49 H 0.4068 1.3711 1.5688 0.025 Uiso 1 1 calc R . .
C50 C 1.4174(6) 1.7543(6) 1.1623(4) 0.0269(17) Uani 1 1 d . . .
C51 C 0.5828(6) 1.5444(6) 1.6626(4) 0.0274(17) Uani 1 1 d . . .
C52 C 0.7404(6) 1.1032(5) 1.2553(3) 0.0220(15) Uani 1 1 d . . .
H52 H 0.7833 1.0605 1.2809 0.026 Uiso 1 1 calc R . .
C53 C 0.7643(5) 1.5900(5) 1.2577(3) 0.0176(14) Uani 1 1 d . . .
C54 C 0.6186(6) 1.2299(5) 1.1797(3) 0.0204(15) Uani 1 1 d . . .
C55 C 0.5161(6) 1.5232(6) 1.4253(4) 0.0209(16) Uani 1 1 d . . .
H55 H 0.481 1.4752 1.4519 0.025 Uiso 1 1 calc R . .
C56 C 1.4956(6) 1.6713(5) 0.9375(3) 0.0254(17) Uani 1 1 d . . .
H56 H 1.5407 1.6482 0.9707 0.031 Uiso 1 1 calc R . .
C57 C 0.9051(5) 1.5613(5) 1.1886(3) 0.0192(14) Uani 1 1 d . . .
N58 N 1.1062(4) 2.1556(4) 0.8588(3) 0.0223(13) Uani 1 1 d . . .
N59 N 1.3777(4) 1.6324(4) 0.8503(3) 0.0161(11) Uani 1 1 d . . .
C60 C 1.0616(5) 1.9018(5) 1.0873(3) 0.0165(14) Uani 1 1 d . . .
C61 C 0.9550(6) 1.9127(6) 1.0912(4) 0.0244(16) Uani 1 1 d . . .
H61 H 0.9112 1.869 1.067 0.029 Uiso 1 1 calc R . .
C62 C 1.3363(6) 2.0709(5) 0.9647(4) 0.0219(15) Uani 1 1 d . . .
H62 H 1.2665 2.0661 0.9768 0.026 Uiso 1 1 calc R . .
C63 C 1.1238(5) 2.0574(6) 0.8452(3) 0.0228(15) Uani 1 1 d . . .
C64 C 0.9601(6) 1.1156(6) 1.4053(4) 0.0299(18) Uani 1 1 d . . .
C65 C 1.5228(6) 1.7466(7) 1.1709(4) 0.035(2) Uani 1 1 d . . .
H65 H 1.5507 1.699 1.2011 0.042 Uiso 1 1 calc R . .
C66 C 0.9395(5) 1.3972(5) 1.5871(3) 0.0159(14) Uani 1 1 d . . .
C67 C 1.3925(6) 2.1743(5) 0.6742(4) 0.0239(16) Uani 1 1 d . . .
H67 H 1.44 2.2032 0.6444 0.029 Uiso 1 1 calc R . .
C68 C 1.0442(6) 1.3861(6) 1.5916(4) 0.0250(16) Uani 1 1 d . . .
H68 H 1.088 1.4303 1.5678 0.03 Uiso 1 1 calc R . .
C69 C 0.8766(5) 1.2415(5) 1.3451(3) 0.0212(15) Uani 1 1 d . . .
C70 C 1.2363(5) 1.7090(5) 0.7578(3) 0.0180(14) Uani 1 1 d . . .
C71 C 1.0265(6) 1.6386(5) 0.9070(3) 0.0222(16) Uani 1 1 d . . .
H71 H 1.0038 1.5941 0.8734 0.027 Uiso 1 1 calc R . .
C72 C 0.9153(6) 1.2581(6) 1.6579(4) 0.0281(17) Uani 1 1 d . . .
C73 C 0.8491(7) 1.7324(5) 1.2100(4) 0.0309(19) Uani 1 1 d . . .
H73 H 0.8567 1.8036 1.2032 0.037 Uiso 1 1 calc R . .
C74 C 1.2589(6) 2.1955(5) 0.7553(3) 0.0227(16) Uani 1 1 d . . .
H74 H 1.2163 2.2387 0.7807 0.027 Uiso 1 1 calc R . .
C75 C 1.4123(5) 2.0146(5) 0.9998(3) 0.0173(14) Uani 1 1 d . . .
C76 C 1.0956(6) 1.7377(5) 0.6891(3) 0.0203(15) Uani 1 1 d . . .
C77 C 1.0175(6) 1.2441(6) 1.6648(4) 0.0301(18) Uani 1 1 d . . .
H77 H 1.0438 1.1912 1.6917 0.036 Uiso 1 1 calc R . .
C78 C 0.5575(5) 1.4107(5) 1.5847(3) 0.0200(15) Uani 1 1 d . . .
C79 C 0.5608(6) 1.6975(5) 1.4005(4) 0.0213(15) Uani 1 1 d . . .
C80 C 1.4845(6) 1.7759(6) 0.9251(4) 0.0247(18) Uani 1 1 d . . .
H80 H 1.5197 1.8242 0.9513 0.03 Uiso 1 1 calc R . .
C81 C 1.0865(6) 1.7669(5) 1.0032(3) 0.0189(14) Uani 1 1 d . . .
C82 C 1.3807(6) 2.0683(5) 0.6794(3) 0.0194(14) Uani 1 1 d . . .
C83 C 1.0385(6) 1.5261(5) 1.1017(4) 0.0248(16) Uani 1 1 d . . .
H83A H 1.0849 1.4739 1.0847 0.037 Uiso 1 1 calc R . .
H83B H 1.0779 1.5857 1.1158 0.037 Uiso 1 1 calc R . .
H83C H 0.9905 1.5464 1.0673 0.037 Uiso 1 1 calc R . .
C84 C 1.1277(6) 1.6551(6) 0.9169(4) 0.0243(18) Uani 1 1 d . . .
H84 H 1.1762 1.6219 0.8897 0.029 Uiso 1 1 calc R . .
C85 C 1.1575(6) 1.6204(6) 1.4394(4) 0.0279(18) Uani 1 1 d . . .
C86 C 0.9165(6) 1.6657(5) 1.1804(4) 0.0264(17) Uani 1 1 d . . .
H86 H 0.9707 1.6914 1.1543 0.032 Uiso 1 1 calc R . .
C87 C 0.9787(6) 1.4826(5) 1.1605(3) 0.0222(16) Uani 1 1 d . . .
C88 C 0.9715(8) 1.0012(8) 1.4184(6) 0.049(3) Uani 1 1 d . . .
C89 C 1.0413(6) 2.1833(6) 0.9049(4) 0.0299(18) Uani 1 1 d . . .
C90 C 0.8437(7) 1.6776(6) 0.9395(4) 0.0303(18) Uani 1 1 d . . .
C91 C 0.5318(6) 1.1588(5) 1.3997(4) 0.0295(18) Uani 1 1 d . . .
H91 H 0.5097 1.1163 1.3648 0.035 Uiso 1 1 calc R . .
C92 C 0.6358(7) 1.1665(6) 1.4144(4) 0.0260(18) Uani 1 1 d . . .
H92 H 0.6854 1.13 1.39 0.031 Uiso 1 1 calc R . .
C93 C 0.6677(5) 1.0621(5) 1.2145(3) 0.0196(14) Uani 1 1 d . . .
H93 H 0.658 0.9903 1.2136 0.024 Uiso 1 1 calc R . .
C94 C 0.9915(6) 1.2882(6) 1.4318(4) 0.0244(17) Uani 1 1 d . . .
H94 H 1.0265 1.3389 1.4562 0.029 Uiso 1 1 calc R . .
C95 C 1.0217(6) 1.8153(5) 0.6605(3) 0.0210(15) Uani 1 1 d . . .
C96 C 1.0058(6) 1.1855(6) 1.4461(4) 0.0322(18) Uani 1 1 d . . .
H96 H 1.0456 1.1644 1.4825 0.039 Uiso 1 1 calc R . .
C97 C 1.0429(6) 1.6096(5) 1.4477(4) 0.0233(16) Uani 1 1 d . . .
C98 C 1.3650(6) 2.1314(6) 0.9138(4) 0.0232(17) Uani 1 1 d . . .
H98 H 1.3155 2.1661 0.8882 0.028 Uiso 1 1 calc R . .
C99 C 1.0321(8) 2.2993(6) 0.9185(5) 0.043(3) Uani 1 1 d . . .
C100 C 0.4613(6) 1.2132(6) 1.4360(3) 0.0218(15) Uani 1 1 d . . .
C101 C 1.3922(9) 1.4266(7) 0.8580(6) 0.053(3) Uani 1 1 d . . .
H10A H 1.3972 1.3537 0.8681 0.08 Uiso 1 1 calc R . .
H10B H 1.4268 1.4406 0.8164 0.08 Uiso 1 1 calc R . .
H10C H 1.3202 1.4461 0.8545 0.08 Uiso 1 1 calc R . .
C102 C 0.4151(6) 1.4892(6) 1.6352(4) 0.0311(18) Uani 1 1 d . . .
H102 H 0.3434 1.4959 1.6404 0.037 Uiso 1 1 calc R . .
C103 C 0.9828(6) 2.0537(6) 1.1645(4) 0.0300(18) Uani 1 1 d . . .
H103 H 0.9568 2.1063 1.1917 0.036 Uiso 1 1 calc R . .
C104 C 1.4704(6) 2.1414(6) 0.9000(4) 0.0302(18) Uani 1 1 d . . .
H104 H 1.4931 2.1856 0.8662 0.036 Uiso 1 1 calc R . .
C105 C 1.1678(7) 2.1146(8) 1.1862(5) 0.048(3) Uani 1 1 d . . .
C106 C 1.3876(7) 1.6295(8) 1.2521(4) 0.045(3) Uani 1 1 d . . .
H10D H 1.3371 1.583 1.2711 0.067 Uiso 1 1 calc R . .
H10E H 1.407 1.6807 1.2846 0.067 Uiso 1 1 calc R . .
H10F H 1.4481 1.5907 1.2389 0.067 Uiso 1 1 calc R . .
C107 C 1.1504(7) 1.5673(5) 0.7101(4) 0.0309(19) Uani 1 1 d . . .
H107 H 1.1427 1.496 0.7032 0.037 Uiso 1 1 calc R . .
C108 C 1.0557(6) 1.4587(6) 1.2164(4) 0.0323(19) Uani 1 1 d . . .
H10G H 1.1055 1.4084 1.2011 0.048 Uiso 1 1 calc R . .
H10H H 1.0188 1.4313 1.2542 0.048 Uiso 1 1 calc R . .
H10I H 1.0911 1.5215 1.2291 0.048 Uiso 1 1 calc R . .
C109 C 1.3328(5) 2.2351(5) 0.7136(3) 0.0204(15) Uani 1 1 d . . .
H109 H 1.3425 2.3069 0.7122 0.025 Uiso 1 1 calc R . .
C110 C 1.0071(6) 2.0101(6) 0.9313(4) 0.0255(18) Uani 1 1 d . . .
H110 H 0.9707 1.9596 0.9551 0.031 Uiso 1 1 calc R . .
C111 C 1.6554(7) 2.0847(7) 0.9207(4) 0.031(2) Uani 1 1 d . . .
C112 C 1.5391(6) 2.0863(6) 0.9362(3) 0.0229(16) Uani 1 1 d . . .
C113 C 0.9562(6) 1.6889(5) 0.9476(4) 0.0224(16) Uani 1 1 d . . .
C114 C 1.4395(6) 1.6011(5) 0.9005(4) 0.0218(15) Uani 1 1 d . . .
C115 C 1.0844(6) 1.3118(6) 1.6301(3) 0.0256(16) Uani 1 1 d . . .
H115 H 1.1563 1.3047 1.6341 0.031 Uiso 1 1 calc R . .
C116 C 0.9157(6) 1.9871(6) 1.1302(3) 0.0267(17) Uani 1 1 d . . .
H116 H 0.8439 1.9946 1.1346 0.032 Uiso 1 1 calc R . .
C117 C 0.9252(7) 1.3856(6) 1.1399(5) 0.046(3) Uani 1 1 d . . .
H11A H 0.9753 1.3377 1.1219 0.069 Uiso 1 1 calc R . .
H11B H 0.8741 1.4015 1.1064 0.069 Uiso 1 1 calc R . .
H11C H 0.8916 1.3548 1.1779 0.069 Uiso 1 1 calc R . .
C118 C 1.3427(7) 1.6814(7) 1.1935(4) 0.038(2) Uani 1 1 d . . .
C119 C 0.3424(7) 1.2119(7) 1.4210(4) 0.032(2) Uani 1 1 d . . .
C120 C 1.0850(6) 2.0404(6) 1.1573(4) 0.0284(17) Uani 1 1 d . . .
C121 C 0.9941(6) 2.1135(6) 0.9454(4) 0.0297(18) Uani 1 1 d . . .
H121 H 0.9542 2.135 0.9816 0.036 Uiso 1 1 calc R . .
C122 C 1.1170(8) 2.1835(8) 1.2397(5) 0.049(2) Uani 1 1 d . . .
H12A H 1.0604 2.2218 1.2203 0.074 Uiso 1 1 calc R . .
H12B H 1.1678 2.2311 1.2571 0.074 Uiso 1 1 calc R . .
H12C H 1.0912 2.1405 1.2753 0.074 Uiso 1 1 calc R . .
C123 C 1.6912(8) 2.1929(8) 0.9013(7) 0.073(4) Uani 1 1 d . . .
H12D H 1.6817 2.2393 0.9383 0.11 Uiso 1 1 calc R . .
H12E H 1.6512 2.2171 0.8639 0.11 Uiso 1 1 calc R . .
H12F H 1.7636 2.1909 0.8894 0.11 Uiso 1 1 calc R . .
C124 C 0.5509(7) 1.3043(6) 1.1428(4) 0.036(2) Uani 1 1 d . . .
C125 C 0.8322(6) 1.1831(8) 1.6862(5) 0.046(3) Uani 1 1 d . . .
C126 C 0.5592(7) 1.8128(6) 1.4099(4) 0.035(2) Uani 1 1 d . . .
C127 C 0.6101(9) 1.8731(7) 1.3575(5) 0.051(3) Uani 1 1 d . . .
H12G H 0.6052 1.9459 1.3678 0.076 Uiso 1 1 calc R . .
H12H H 0.5766 1.8596 1.3156 0.076 Uiso 1 1 calc R . .
H12I H 0.6821 1.8533 1.3548 0.076 Uiso 1 1 calc R . .
C130 C 0.8000(8) 1.1114(8) 1.6299(5) 0.053(3) Uani 1 1 d . . .
H13A H 0.8602 1.0759 1.6129 0.079 Uiso 1 1 calc R . .
H13B H 0.7686 1.1514 1.5949 0.079 Uiso 1 1 calc R . .
H13C H 0.7508 1.0613 1.6464 0.079 Uiso 1 1 calc R . .
C131 C 1.0489(8) 0.9690(8) 1.4601(6) 0.053(3) Uani 1 1 d . . .
H13D H 1.0474 0.8945 1.4637 0.079 Uiso 1 1 calc R . .
H13E H 1.0389 0.9993 1.5034 0.079 Uiso 1 1 calc R . .
H13F H 1.1151 0.9906 1.4425 0.079 Uiso 1 1 calc R . .
C132 C 0.4509(9) 1.8463(7) 1.4315(7) 0.067(4) Uani 1 1 d . . .
H13G H 0.4262 1.8005 1.4658 0.1 Uiso 1 1 calc R . .
H13H H 0.4046 1.8435 1.3939 0.1 Uiso 1 1 calc R . .
H13I H 0.4535 1.9162 1.4483 0.1 Uiso 1 1 calc R . .
C133 C 1.0831(6) 1.6332(5) 0.6806(4) 0.0238(16) Uani 1 1 d . . .
H133 H 1.0287 1.6077 0.6547 0.029 Uiso 1 1 calc R . .
C134 C 0.9439(7) 1.8395(6) 0.7164(4) 0.0311(18) Uani 1 1 d . . .
H13J H 0.8941 1.8897 0.7008 0.047 Uiso 1 1 calc R . .
H13K H 0.9805 1.8672 0.7542 0.047 Uiso 1 1 calc R . .
H13L H 0.9084 1.7768 0.7291 0.047 Uiso 1 1 calc R . .
C135 C 1.5460(8) 1.4507(7) 0.9320(7) 0.061(3) Uani 1 1 d . . .
H13M H 1.5716 1.4957 0.9665 0.091 Uiso 1 1 calc R . .
H13N H 1.5927 1.4526 0.8946 0.091 Uiso 1 1 calc R . .
H13O H 1.5415 1.3807 0.9487 0.091 Uiso 1 1 calc R . .
C136 C 1.4498(7) 1.9939(5) 0.6432(4) 0.0321(19) Uani 1 1 d . . .
C137 C 0.9618(6) 1.7722(6) 0.6023(4) 0.0279(17) Uani 1 1 d . . .
H13P H 0.9154 1.8245 0.5854 0.042 Uiso 1 1 calc R . .
H13Q H 0.9224 1.7127 0.6166 0.042 Uiso 1 1 calc R . .
H13R H 1.0095 1.7518 0.5678 0.042 Uiso 1 1 calc R . .
C138 C 0.7555(8) 1.5578(10) 1.7150(6) 0.071(4) Uani 1 1 d . . .
H13S H 0.7843 1.5224 1.6771 0.107 Uiso 1 1 calc R . .
H13T H 0.7379 1.5078 1.7488 0.107 Uiso 1 1 calc R . .
H13U H 0.8059 1.6059 1.7324 0.107 Uiso 1 1 calc R . .
C140 C 1.2004(7) 2.1884(8) 1.1301(5) 0.052(3) Uani 1 1 d . . .
H14A H 1.1401 2.2235 1.1129 0.077 Uiso 1 1 calc R . .
H14B H 1.2329 2.1493 1.095 0.077 Uiso 1 1 calc R . .
H14C H 1.2488 2.2387 1.1472 0.077 Uiso 1 1 calc R . .
C141 C 1.5848(6) 1.8090(7) 1.1351(4) 0.0309(18) Uani 1 1 d . . .
H141 H 1.6565 1.8016 1.1399 0.037 Uiso 1 1 calc R . .
C142 C 0.8005(8) 1.7776(8) 0.9149(7) 0.070(4) Uani 1 1 d . . .
H14D H 0.7265 1.7714 0.9098 0.105 Uiso 1 1 calc R . .
H14E H 0.8314 1.7943 0.8725 0.105 Uiso 1 1 calc R . .
H14F H 0.8158 1.8318 0.9463 0.105 Uiso 1 1 calc R . .
C143 C 1.1335(7) 2.3445(7) 0.9352(5) 0.045(2) Uani 1 1 d . . .
H14G H 1.1848 2.3206 0.9039 0.067 Uiso 1 1 calc R . .
H14H H 1.1532 2.3234 0.9794 0.067 Uiso 1 1 calc R . .
H14I H 1.1291 2.419 0.9332 0.067 Uiso 1 1 calc R . .
C144 C 0.7462(10) 1.2424(10) 1.7160(7) 0.096(6) Uani 1 1 d . . .
H14J H 0.7728 1.286 1.7509 0.144 Uiso 1 1 calc R . .
H14K H 0.6958 1.1951 1.7341 0.144 Uiso 1 1 calc R . .
H14L H 0.714 1.2849 1.6824 0.144 Uiso 1 1 calc R . .
C145 C 0.6142(7) 1.6702(7) 1.7524(4) 0.040(2) Uani 1 1 d . . .
H14M H 0.6657 1.7161 1.7707 0.06 Uiso 1 1 calc R . .
H14N H 0.5948 1.6194 1.7853 0.06 Uiso 1 1 calc R . .
H14O H 0.554 1.7097 1.7395 0.06 Uiso 1 1 calc R . .
C146 C 0.8678(7) 0.9547(7) 1.4363(5) 0.046(2) Uani 1 1 d . . .
H14P H 0.816 0.9783 1.4053 0.069 Uiso 1 1 calc R . .
H14Q H 0.8488 0.9758 1.4806 0.069 Uiso 1 1 calc R . .
H14R H 0.8724 0.8801 1.4345 0.069 Uiso 1 1 calc R . .
C147 C 0.6125(10) 1.3921(9) 1.1168(6) 0.080(5) Uani 1 1 d . . .
H14S H 0.6504 1.4238 1.1527 0.12 Uiso 1 1 calc R . .
H14T H 0.5667 1.4425 1.097 0.12 Uiso 1 1 calc R . .
H14U H 0.6605 1.3672 1.0837 0.12 Uiso 1 1 calc R . .
C148 C 1.4411(7) 1.4862(6) 0.9106(4) 0.034(2) Uani 1 1 d . . .
C150 C 0.2801(8) 1.2560(8) 1.4792(5) 0.051(3) Uani 1 1 d . . .
H15A H 0.3047 1.3247 1.4895 0.076 Uiso 1 1 calc R . .
H15B H 0.2885 1.2118 1.5175 0.076 Uiso 1 1 calc R . .
H15C H 0.2077 1.2592 1.4673 0.076 Uiso 1 1 calc R . .
C151 C 1.2436(7) 1.7387(10) 1.2149(6) 0.072(4) Uani 1 1 d . . .
H15D H 1.2138 1.7736 1.1771 0.107 Uiso 1 1 calc R . .
H15E H 1.2604 1.7889 1.2487 0.107 Uiso 1 1 calc R . .
H15F H 1.1943 1.6895 1.2324 0.107 Uiso 1 1 calc R . .
C152 C 1.2007(8) 1.5224(8) 1.4144(8) 0.072(4) Uani 1 1 d . . .
H15G H 1.2748 1.5292 1.4093 0.108 Uiso 1 1 calc R . .
H15H H 1.1699 1.5063 1.372 0.108 Uiso 1 1 calc R . .
H15I H 1.1859 1.4676 1.4455 0.108 Uiso 1 1 calc R . .
C153 C 0.4897(8) 1.2525(7) 1.0908(4) 0.044(2) Uani 1 1 d . . .
H15J H 0.4469 1.3028 1.0684 0.066 Uiso 1 1 calc R . .
H15K H 0.4462 1.2003 1.1108 0.066 Uiso 1 1 calc R . .
H15L H 0.5358 1.2203 1.0593 0.066 Uiso 1 1 calc R . .
C154 C 1.7189(8) 2.0423(8) 0.9796(5) 0.051(3) Uani 1 1 d . . .
H15M H 1.7095 2.0866 1.0177 0.076 Uiso 1 1 calc R . .
H15N H 1.7914 2.0404 0.9677 0.076 Uiso 1 1 calc R . .
H15O H 1.6957 1.9732 0.9902 0.076 Uiso 1 1 calc R . .
C155 C 0.8105(9) 1.5957(9) 0.8937(8) 0.079(4) Uani 1 1 d . . .
H15P H 0.7359 1.5942 0.8917 0.118 Uiso 1 1 calc R . .
H15Q H 0.8358 1.5297 0.9093 0.118 Uiso 1 1 calc R . .
H15R H 0.8381 1.6095 0.8501 0.118 Uiso 1 1 calc R . .
C156 C 0.6570(7) 1.6174(7) 1.6938(4) 0.036(2) Uani 1 1 d . . .
C157 C 1.3748(9) 1.4669(8) 0.9756(5) 0.055(3) Uani 1 1 d . . .
H15S H 1.4045 1.5051 1.012 0.082 Uiso 1 1 calc R . .
H15T H 1.3749 1.3939 0.986 0.082 Uiso 1 1 calc R . .
H15U H 1.3045 1.4897 0.9682 0.082 Uiso 1 1 calc R . .
C160 C 0.9520(7) 2.3296(8) 0.9605(6) 0.052(3) Uani 1 1 d . . .
H16A H 0.8883 2.2972 0.9464 0.078 Uiso 1 1 calc R . .
H16B H 0.9444 2.4039 0.9587 0.078 Uiso 1 1 calc R . .
H16C H 0.9679 2.3087 1.0053 0.078 Uiso 1 1 calc R . .
C161 C 0.4768(9) 1.3495(8) 1.1933(5) 0.061(3) Uani 1 1 d . . .
H16D H 0.5157 1.384 1.2277 0.092 Uiso 1 1 calc R . .
H16E H 0.4359 1.2947 1.2126 0.092 Uiso 1 1 calc R . .
H16F H 0.4317 1.3987 1.1717 0.092 Uiso 1 1 calc R . .
C162 C 0.9970(10) 2.3477(8) 0.8448(6) 0.064(3) Uani 1 1 d . . .
H16G H 1.0483 2.3298 0.8119 0.096 Uiso 1 1 calc R . .
H16H H 0.9915 2.4221 0.8479 0.096 Uiso 1 1 calc R . .
H16I H 0.9308 2.3192 0.8321 0.096 Uiso 1 1 calc R . .
C163 C 1.3130(8) 1.6032(8) 1.1412(5) 0.055(3) Uani 1 1 d . . .
H16J H 1.2844 1.6386 1.1032 0.083 Uiso 1 1 calc R . .
H16K H 1.2621 1.5562 1.1591 0.083 Uiso 1 1 calc R . .
H16L H 1.3737 1.5647 1.1279 0.083 Uiso 1 1 calc R . .
C164 C 1.5102(7) 2.0465(7) 0.5909(4) 0.041(2) Uani 1 1 d . . .
H16M H 1.5508 2.1013 0.6104 0.061 Uiso 1 1 calc R . .
H16N H 1.4636 2.0752 0.5583 0.061 Uiso 1 1 calc R . .
H16O H 1.5557 1.9972 0.5698 0.061 Uiso 1 1 calc R . .
C165 C 0.6862(8) 1.6939(8) 1.6409(5) 0.058(3) Uani 1 1 d . . .
H16P H 0.7141 1.6575 1.6031 0.087 Uiso 1 1 calc R . .
H16Q H 0.7376 1.7411 1.658 0.087 Uiso 1 1 calc R . .
H16R H 0.6255 1.7324 1.6275 0.087 Uiso 1 1 calc R . .
C166 C 1.3880(10) 1.9078(9) 0.6163(6) 0.078(5) Uani 1 1 d . . .
H16S H 1.3498 1.8752 0.6518 0.118 Uiso 1 1 calc R . .
H16T H 1.4335 1.8577 0.596 0.118 Uiso 1 1 calc R . .
H16U H 1.3403 1.934 0.5834 0.118 Uiso 1 1 calc R . .
C170 C 1.0025(9) 0.9513(8) 1.3459(6) 0.062(3) Uani 1 1 d . . .
H17A H 0.9513 0.9711 1.3133 0.093 Uiso 1 1 calc R . .
H17B H 1.0048 0.8768 1.3494 0.093 Uiso 1 1 calc R . .
H17C H 1.0696 0.9768 1.3325 0.093 Uiso 1 1 calc R . .
C171 C 1.2538(10) 2.0574(10) 1.2158(7) 0.095(6) Uani 1 1 d . . .
H17D H 1.2279 2.013 1.2506 0.143 Uiso 1 1 calc R . .
H17E H 1.3032 2.1056 1.2341 0.143 Uiso 1 1 calc R . .
H17F H 1.2871 2.0158 1.1822 0.143 Uiso 1 1 calc R . .
C172 C 1.0746(8) 1.9129(6) 0.6401(5) 0.047(3) Uani 1 1 d . . .
H17G H 1.0243 1.9605 0.6221 0.07 Uiso 1 1 calc R . .
H17H H 1.1261 1.8975 0.6068 0.07 Uiso 1 1 calc R . .
H17I H 1.1078 1.9438 0.6782 0.07 Uiso 1 1 calc R . .
C180 C 0.7984(8) 1.6425(9) 1.0037(5) 0.059(3) Uani 1 1 d . . .
H18A H 0.7243 1.6356 0.999 0.088 Uiso 1 1 calc R . .
H18B H 0.8137 1.6927 1.0378 0.088 Uiso 1 1 calc R . .
H18C H 0.8279 1.5765 1.0158 0.088 Uiso 1 1 calc R . .
C181 C 0.8819(7) 1.1145(7) 1.7409(4) 0.043(2) Uani 1 1 d . . .
H18D H 0.9368 1.0734 1.7219 0.065 Uiso 1 1 calc R . .
H18E H 0.8299 1.0693 1.7595 0.065 Uiso 1 1 calc R . .
H18F H 0.9098 1.1581 1.7755 0.065 Uiso 1 1 calc R . .
C182 C 0.6241(9) 1.8314(8) 1.4753(5) 0.056(3) Uani 1 1 d . . .
H18G H 0.5935 1.7931 1.5115 0.084 Uiso 1 1 calc R . .
H18H H 0.6242 1.9043 1.4859 0.084 Uiso 1 1 calc R . .
H18I H 0.6944 1.8081 1.4685 0.084 Uiso 1 1 calc R . .
C183 C 1.5214(9) 1.9475(8) 0.6930(5) 0.060(3) Uani 1 1 d . . .
H18J H 1.4815 1.913 0.727 0.089 Uiso 1 1 calc R . .
H18K H 1.5628 2.0014 0.7129 0.089 Uiso 1 1 calc R . .
H18L H 1.5661 1.8981 0.6714 0.089 Uiso 1 1 calc R . .
C190 C 0.3102(9) 1.1069(8) 1.3993(8) 0.085(5) Uani 1 1 d . . .
H19A H 0.3191 1.0587 1.4355 0.127 Uiso 1 1 calc R . .
H19B H 0.3523 1.0854 1.3622 0.127 Uiso 1 1 calc R . .
H19C H 0.2384 1.1082 1.3862 0.127 Uiso 1 1 calc R . .
C191 C 0.3274(9) 1.2840(7) 1.3634(6) 0.056(3) Uani 1 1 d . . .
H19D H 0.349 1.3528 1.3759 0.084 Uiso 1 1 calc R . .
H19E H 0.2551 1.2852 1.3511 0.084 Uiso 1 1 calc R . .
H19F H 0.3683 1.2605 1.3263 0.084 Uiso 1 1 calc R . .
C192 C 1.1879(9) 1.7025(8) 1.3919(8) 0.078(5) Uani 1 1 d . . .
H19G H 1.1607 1.7682 1.4066 0.118 Uiso 1 1 calc R . .
H19H H 1.1604 1.6865 1.3485 0.118 Uiso 1 1 calc R . .
H19I H 1.2625 1.7063 1.3895 0.118 Uiso 1 1 calc R . .
C193 C 1.2018(8) 1.6563(9) 1.5038(5) 0.059(3) Uani 1 1 d . . .
H19J H 1.17 1.721 1.5163 0.089 Uiso 1 1 calc R . .
H19K H 1.2756 1.6658 1.4992 0.089 Uiso 1 1 calc R . .
H19L H 1.1884 1.6051 1.5377 0.089 Uiso 1 1 calc R . .
C194 C 1.6709(9) 2.0132(7) 0.8626(6) 0.055(3) Uani 1 1 d . . .
H19M H 1.7436 2.0099 0.8517 0.082 Uiso 1 1 calc R . .
H19N H 1.6326 2.039 0.8249 0.082 Uiso 1 1 calc R . .
H19O H 1.6463 1.9449 0.874 0.082 Uiso 1 1 calc R . .

loop_
_atom_site_aniso_label
_atom_site_aniso_U_11
_atom_site_aniso_U_22
_atom_site_aniso_U_33
_atom_site_aniso_U_23
_atom_site_aniso_U_13
_atom_site_aniso_U_12
Zn1 0.0222(5) 0.0120(4) 0.0195(4) 0.0008(3) 0.0010(4) 0.0019(4)
Zn2 0.0136(4) 0.0202(5) 0.0194(4) 0.0000(4) 0.0006(3) -0.0004(4)
Zn3 0.0141(4) 0.0207(5) 0.0191(4) 0.0003(4) 0.0001(3) 0.0006(4)
Zn4 0.0211(5) 0.0124(4) 0.0196(4) -0.0003(3) 0.0003(4) 0.0019(4)
N5 0.011(3) 0.017(3) 0.014(3) 0.001(2) -0.004(2) 0.001(2)
N6 0.012(3) 0.021(3) 0.026(3) 0.001(2) 0.002(2) 0.006(2)
N7 0.023(3) 0.015(3) 0.015(3) -0.001(2) -0.003(2) -0.001(2)
N8 0.020(3) 0.015(3) 0.019(3) 0.004(2) 0.008(2) 0.004(2)
N9 0.029(3) 0.005(2) 0.016(3) -0.001(2) -0.004(2) -0.002(2)
N10 0.016(3) 0.026(3) 0.019(3) 0.002(2) -0.001(2) 0.004(2)
N11 0.012(3) 0.025(3) 0.021(3) -0.003(2) 0.001(2) -0.001(2)
N12 0.024(3) 0.009(2) 0.018(3) 0.002(2) 0.004(2) -0.001(2)
N13 0.008(3) 0.021(3) 0.027(3) 0.001(2) 0.002(2) 0.000(2)
N14 0.019(3) 0.015(3) 0.017(3) -0.004(2) 0.001(2) -0.003(2)
N15 0.023(3) 0.013(3) 0.020(3) 0.006(2) -0.001(2) 0.001(2)
N16 0.012(3) 0.018(3) 0.014(3) -0.001(2) 0.003(2) 0.000(2)
N17 0.019(3) 0.017(3) 0.021(3) -0.005(2) -0.005(2) 0.005(2)
N18 0.017(3) 0.015(3) 0.033(3) 0.008(2) -0.002(3) 0.001(2)
N19 0.018(3) 0.019(3) 0.015(3) 0.002(2) 0.003(2) 0.001(2)
N20 0.025(3) 0.007(2) 0.018(3) -0.002(2) 0.012(2) -0.004(2)
N21 0.021(3) 0.017(3) 0.034(3) 0.000(2) -0.009(3) -0.003(2)
C22 0.045(5) 0.022(4) 0.013(3) 0.005(3) 0.015(3) 0.003(3)
N23 0.017(3) 0.025(3) 0.016(3) -0.001(2) -0.001(2) 0.004(2)
C24 0.024(4) 0.012(3) 0.021(3) -0.001(3) 0.013(3) 0.006(3)
C25 0.022(4) 0.017(3) 0.018(3) 0.003(3) 0.001(3) -0.009(3)
C26 0.020(4) 0.017(3) 0.029(4) -0.003(3) -0.006(3) 0.006(3)
N27 0.014(3) 0.017(3) 0.027(3) -0.006(2) 0.002(2) -0.001(2)
C28 0.020(4) 0.027(4) 0.024(4) 0.007(3) -0.003(3) 0.000(3)
C29 0.022(4) 0.010(3) 0.016(3) 0.000(2) 0.006(3) 0.001(3)
N30 0.022(3) 0.017(3) 0.017(3) 0.001(2) 0.006(2) -0.001(2)
C31 0.024(4) 0.009(3) 0.019(3) 0.000(2) 0.001(3) 0.001(3)
C32 0.016(3) 0.013(3) 0.016(3) -0.010(2) 0.006(3) 0.000(3)
C33 0.027(4) 0.012(3) 0.016(3) -0.004(2) -0.004(3) 0.003(3)
C34 0.011(3) 0.033(4) 0.018(3) 0.001(3) -0.001(3) 0.000(3)
C35 0.028(4) 0.015(3) 0.022(4) 0.002(3) 0.005(3) 0.005(3)
N36 0.020(3) 0.018(3) 0.021(3) 0.000(2) -0.005(2) -0.003(2)
C37 0.024(4) 0.025(4) 0.023(4) -0.007(3) 0.001(3) -0.002(3)
C38 0.015(3) 0.009(3) 0.022(3) 0.003(2) -0.001(3) 0.000(2)
C39 0.016(4) 0.019(3) 0.022(4) 0.000(3) 0.002(3) -0.006(3)
C40 0.015(3) 0.017(3) 0.029(4) 0.006(3) -0.007(3) 0.000(3)
C41 0.038(5) 0.016(4) 0.022(4) 0.004(3) -0.008(3) 0.005(3)
N42 0.019(3) 0.019(3) 0.024(3) -0.002(2) 0.004(2) -0.003(2)
C43 0.020(4) 0.042(5) 0.044(5) -0.002(4) 0.012(4) 0.011(4)
C44 0.016(3) 0.017(3) 0.024(4) -0.006(3) 0.002(3) -0.005(3)
C45 0.013(3) 0.017(3) 0.014(3) 0.010(2) -0.006(2) 0.000(3)
C46 0.029(4) 0.023(4) 0.019(4) 0.000(3) -0.012(3) 0.005(3)
C47 0.040(5) 0.020(4) 0.016(4) 0.008(3) 0.006(3) -0.004(3)
C48 0.025(4) 0.027(4) 0.020(4) -0.005(3) 0.005(3) 0.002(3)
C49 0.011(3) 0.031(4) 0.019(3) -0.001(3) 0.002(3) -0.008(3)
C50 0.022(4) 0.038(4) 0.021(4) 0.006(3) 0.003(3) 0.009(3)
C51 0.019(4) 0.041(4) 0.022(4) -0.009(3) 0.000(3) 0.012(3)
C52 0.028(4) 0.013(3) 0.025(4) -0.004(3) 0.013(3) 0.001(3)
C53 0.017(4) 0.016(3) 0.019(3) -0.004(3) 0.004(3) 0.000(3)
C54 0.026(4) 0.019(3) 0.016(3) -0.008(3) 0.003(3) 0.006(3)
C55 0.017(4) 0.023(4) 0.023(4) 0.014(3) 0.006(3) -0.004(3)
C56 0.041(5) 0.021(4) 0.014(3) -0.001(3) -0.014(3) 0.001(3)
C57 0.017(3) 0.028(4) 0.013(3) -0.001(3) 0.001(3) 0.005(3)
N58 0.014(3) 0.020(3) 0.033(3) 0.003(2) 0.011(3) -0.001(2)
N59 0.017(3) 0.011(3) 0.020(3) 0.001(2) -0.012(2) -0.005(2)
C60 0.019(4) 0.021(3) 0.009(3) 0.007(2) 0.007(3) 0.007(3)
C61 0.024(4) 0.023(4) 0.026(4) 0.005(3) 0.001(3) 0.002(3)
C62 0.018(4) 0.016(3) 0.032(4) -0.008(3) 0.007(3) 0.001(3)
C63 0.013(3) 0.032(4) 0.024(4) -0.005(3) -0.003(3) 0.001(3)
C64 0.030(5) 0.020(4) 0.039(5) 0.004(3) -0.010(4) -0.005(3)
C65 0.023(4) 0.047(5) 0.035(4) 0.006(4) -0.008(3) 0.014(4)
C66 0.020(4) 0.020(3) 0.008(3) -0.004(2) -0.003(2) 0.006(3)
C67 0.025(4) 0.020(3) 0.026(4) 0.009(3) -0.001(3) -0.004(3)
C68 0.022(4) 0.023(4) 0.030(4) -0.004(3) 0.001(3) -0.002(3)
C69 0.013(3) 0.026(4) 0.025(4) 0.006(3) 0.002(3) -0.001(3)
C70 0.019(4) 0.016(3) 0.019(3) 0.006(3) -0.002(3) 0.000(3)
C71 0.036(5) 0.016(3) 0.015(3) -0.007(3) -0.002(3) -0.012(3)
C72 0.025(4) 0.036(4) 0.023(4) 0.012(3) 0.004(3) 0.002(3)
C73 0.060(6) 0.010(3) 0.023(4) -0.002(3) 0.003(4) -0.005(3)
C74 0.026(4) 0.019(3) 0.024(4) 0.007(3) -0.014(3) 0.000(3)
C75 0.017(3) 0.011(3) 0.024(4) -0.006(3) 0.001(3) 0.002(3)
C76 0.025(4) 0.023(3) 0.013(3) 0.003(3) 0.001(3) 0.006(3)
C77 0.031(4) 0.039(4) 0.020(4) 0.020(3) -0.002(3) 0.002(4)
C78 0.015(4) 0.020(3) 0.025(4) 0.003(3) -0.008(3) -0.008(3)
C79 0.019(4) 0.019(3) 0.026(4) -0.004(3) 0.009(3) 0.000(3)
C80 0.025(4) 0.026(4) 0.024(4) -0.016(3) -0.006(3) -0.001(3)
C81 0.026(4) 0.008(3) 0.022(3) 0.001(3) 0.001(3) 0.002(3)
C82 0.023(4) 0.014(3) 0.021(3) 0.005(3) -0.005(3) 0.005(3)
C83 0.024(4) 0.024(4) 0.026(4) 0.000(3) 0.012(3) 0.011(3)
C84 0.031(5) 0.018(4) 0.024(4) -0.004(3) 0.008(3) 0.005(3)
C85 0.030(4) 0.022(4) 0.032(4) -0.004(3) 0.013(3) 0.002(3)
C86 0.030(4) 0.019(4) 0.030(4) 0.002(3) 0.018(3) 0.000(3)
C87 0.037(4) 0.015(3) 0.015(3) 0.005(3) 0.005(3) 0.007(3)
C88 0.038(6) 0.035(5) 0.074(8) 0.019(5) -0.017(5) -0.001(4)
C89 0.025(4) 0.025(4) 0.040(5) -0.005(3) 0.011(4) -0.010(3)
C90 0.033(5) 0.027(4) 0.030(4) 0.004(3) -0.012(4) 0.008(4)
C91 0.041(5) 0.015(3) 0.032(4) 0.007(3) -0.009(4) 0.000(3)
C92 0.028(4) 0.022(4) 0.028(4) -0.001(3) 0.004(3) -0.004(3)
C93 0.014(3) 0.018(3) 0.027(4) -0.007(3) 0.001(3) 0.002(3)
C94 0.024(4) 0.026(4) 0.024(4) 0.006(3) -0.007(3) -0.005(3)
C95 0.031(4) 0.013(3) 0.018(3) -0.007(3) -0.012(3) 0.004(3)
C96 0.021(4) 0.036(4) 0.039(5) 0.012(4) -0.002(3) 0.002(3)
C97 0.036(5) 0.010(3) 0.024(4) -0.001(3) 0.007(3) -0.004(3)
C98 0.026(4) 0.016(4) 0.028(4) 0.002(3) 0.000(3) -0.006(3)
C99 0.042(6) 0.018(4) 0.070(7) -0.018(4) 0.019(5) -0.008(4)
C100 0.019(4) 0.026(4) 0.020(4) 0.006(3) 0.000(3) -0.006(3)
C101 0.063(7) 0.024(5) 0.073(7) 0.003(4) -0.031(6) -0.004(4)
C102 0.016(4) 0.043(5) 0.035(4) -0.003(4) 0.002(3) 0.004(3)
C103 0.031(4) 0.040(4) 0.020(4) -0.021(3) 0.002(3) 0.003(4)
C104 0.037(5) 0.017(4) 0.036(5) -0.003(3) 0.016(4) -0.002(3)
C105 0.024(5) 0.065(6) 0.054(6) -0.052(5) -0.013(4) 0.016(4)
C106 0.037(5) 0.060(6) 0.038(5) 0.034(4) 0.005(4) 0.021(5)
C107 0.056(6) 0.012(3) 0.025(4) 0.002(3) -0.010(4) -0.003(3)
C108 0.035(5) 0.035(4) 0.026(4) 0.010(3) 0.002(3) 0.020(4)
C109 0.014(3) 0.021(3) 0.027(4) 0.011(3) 0.001(3) 0.004(3)
C110 0.020(4) 0.029(4) 0.027(4) -0.006(3) 0.012(3) -0.007(3)
C111 0.025(4) 0.044(5) 0.025(4) 0.013(4) 0.005(3) 0.002(4)
C112 0.022(4) 0.027(4) 0.020(4) -0.012(3) 0.004(3) -0.004(3)
C113 0.034(4) 0.009(3) 0.024(4) 0.002(3) -0.006(3) -0.005(3)
C114 0.021(4) 0.020(3) 0.025(4) 0.005(3) -0.014(3) -0.001(3)
C115 0.022(4) 0.032(4) 0.023(4) -0.002(3) -0.009(3) 0.004(3)
C116 0.024(4) 0.039(4) 0.017(3) -0.002(3) 0.011(3) 0.004(3)
C117 0.046(6) 0.020(4) 0.071(7) -0.017(4) 0.033(5) -0.008(4)
C118 0.033(5) 0.053(5) 0.029(4) 0.024(4) -0.001(4) 0.015(4)
C119 0.029(5) 0.040(5) 0.028(4) -0.014(4) -0.007(4) 0.003(4)
C120 0.027(4) 0.036(4) 0.022(4) -0.011(3) 0.000(3) -0.002(3)
C121 0.015(4) 0.035(4) 0.039(5) -0.012(4) 0.008(3) -0.001(3)
C122 0.055(7) 0.055(6) 0.038(5) -0.008(4) -0.013(5) 0.003(5)
C123 0.040(6) 0.035(5) 0.146(13) 0.011(7) 0.045(7) 0.000(5)
C124 0.049(6) 0.022(4) 0.036(5) -0.001(3) -0.021(4) 0.005(4)
C125 0.017(4) 0.064(6) 0.057(6) 0.048(5) 0.009(4) 0.006(4)
C126 0.050(6) 0.021(4) 0.034(4) -0.002(3) 0.036(4) -0.001(4)
C127 0.070(7) 0.024(4) 0.058(6) 0.001(4) 0.025(5) -0.004(4)
C130 0.037(6) 0.072(7) 0.049(6) 0.033(5) -0.015(4) -0.019(5)
C131 0.036(5) 0.044(5) 0.079(8) 0.032(5) -0.012(5) -0.004(4)
C132 0.066(8) 0.020(5) 0.114(10) -0.017(5) 0.022(7) 0.018(5)
C133 0.027(4) 0.014(3) 0.031(4) -0.001(3) -0.016(3) -0.003(3)
C134 0.040(5) 0.028(4) 0.026(4) -0.010(3) -0.003(3) 0.017(4)
C135 0.042(6) 0.023(5) 0.118(10) 0.021(5) -0.018(6) 0.014(4)
C136 0.049(5) 0.016(3) 0.031(4) 0.005(3) 0.021(4) -0.001(3)
C137 0.025(4) 0.030(4) 0.029(4) -0.006(3) -0.016(3) 0.011(3)
C138 0.034(6) 0.098(9) 0.081(8) -0.060(7) -0.030(5) 0.037(6)
C140 0.032(5) 0.071(7) 0.053(6) -0.033(5) 0.016(4) -0.022(5)
C141 0.015(4) 0.054(5) 0.024(4) 0.006(4) -0.001(3) 0.007(4)
C142 0.031(6) 0.044(6) 0.136(12) 0.033(7) -0.015(6) 0.019(5)
C143 0.030(5) 0.033(5) 0.071(7) -0.017(5) 0.007(5) -0.011(4)
C144 0.080(9) 0.080(9) 0.129(12) 0.082(9) 0.064(9) 0.018(7)
C145 0.039(5) 0.052(5) 0.029(4) -0.032(4) -0.003(4) 0.018(4)
C146 0.029(5) 0.043(5) 0.065(7) 0.016(5) -0.005(5) -0.006(4)
C147 0.086(9) 0.072(8) 0.080(8) 0.053(7) -0.061(7) -0.039(7)
C148 0.051(6) 0.019(4) 0.032(4) 0.009(3) -0.032(4) -0.006(4)
C150 0.050(6) 0.049(6) 0.054(6) -0.027(5) -0.012(5) -0.007(5)
C151 0.030(5) 0.102(9) 0.082(8) 0.066(7) 0.032(5) 0.043(6)
C152 0.028(6) 0.039(6) 0.148(12) -0.031(7) 0.022(7) 0.017(5)
C153 0.058(7) 0.037(5) 0.036(5) 0.000(4) -0.014(4) -0.009(4)
C154 0.049(6) 0.058(6) 0.045(6) 0.025(5) 0.007(5) -0.005(5)
C155 0.035(6) 0.058(7) 0.143(12) -0.023(8) -0.054(7) -0.005(5)
C156 0.028(5) 0.046(5) 0.034(5) -0.020(4) 0.007(4) 0.005(4)
C157 0.078(8) 0.046(6) 0.041(5) 0.016(4) -0.019(5) -0.033(5)
C160 0.028(5) 0.048(6) 0.081(8) -0.037(5) 0.006(5) -0.002(4)
C161 0.072(8) 0.062(7) 0.050(6) -0.019(5) -0.023(5) 0.050(6)
C162 0.066(8) 0.042(6) 0.083(8) -0.011(6) -0.005(6) 0.013(5)
C163 0.056(7) 0.060(6) 0.050(6) 0.042(5) -0.025(5) -0.036(5)
C164 0.046(6) 0.038(5) 0.037(5) 0.005(4) 0.016(4) -0.006(4)
C165 0.052(7) 0.068(7) 0.053(6) -0.041(5) 0.025(5) -0.034(5)
C166 0.086(9) 0.066(7) 0.083(8) -0.051(7) 0.066(7) -0.037(6)
C170 0.062(8) 0.036(5) 0.089(9) 0.017(5) 0.011(6) 0.009(5)
C171 0.070(9) 0.090(9) 0.126(12) -0.092(9) -0.058(8) 0.024(7)
C172 0.053(6) 0.021(4) 0.066(6) 0.020(4) -0.035(5) -0.013(4)
C180 0.033(6) 0.077(8) 0.066(7) -0.010(6) -0.012(5) -0.018(5)
C181 0.046(6) 0.044(5) 0.040(5) 0.008(4) 0.008(4) -0.006(4)
C182 0.084(9) 0.047(6) 0.038(5) -0.011(4) 0.016(5) -0.027(6)
C183 0.068(7) 0.063(7) 0.048(6) 0.021(5) 0.030(5) 0.048(6)
C190 0.044(7) 0.031(5) 0.179(15) -0.018(7) -0.047(8) 0.005(5)
C191 0.055(7) 0.033(5) 0.081(8) -0.010(5) -0.025(6) 0.009(5)
C192 0.038(6) 0.044(6) 0.153(13) 0.019(7) 0.049(8) -0.003(5)
C193 0.034(6) 0.080(8) 0.064(7) 0.007(6) 0.011(5) -0.014(5)
C194 0.056(7) 0.030(5) 0.079(8) 0.008(5) 0.022(6) 0.007(5)

loop_
_atom_type_symbol
_atom_type_description
_atom_type_scat_dispersion_real
_atom_type_scat_dispersion_imag
_atom_type_scat_source
C C 0.0033 0.0016 'International Tables Vol C Tables 4.2.6.8 and 6.1.1.4'
H H 0 0 'International Tables Vol C Tables 4.2.6.8 and 6.1.1.4'
N N 0.0061 0.0033 'International Tables Vol C Tables 4.2.6.8 and 6.1.1.4'
Zn Zn 0.2839 1.4301 'International Tables Vol C Tables 4.2.6.8 and 6.1.1.4'

loop_
_geom_angle_atom_site_label_1
_geom_angle_atom_site_label_2
_geom_angle_atom_site_label_3
_geom_angle
_geom_angle_site_symmetry_1
_geom_angle_site_symmetry_3
_geom_angle_publ_flag
N9 Zn1 N8 144.9(2) . . ?
N9 Zn1 N7 66.2(2) . . ?
N8 Zn1 N7 131.8(2) . . ?
N9 Zn1 N5 129.9(2) . . ?
N8 Zn1 N5 66.0(2) . . ?
N7 Zn1 N5 131.2(2) . . ?
N9 Zn1 C32 33.7(2) . . ?
N8 Zn1 C32 152.3(2) . . ?
N7 Zn1 C32 32.5(2) . . ?
N5 Zn1 C32 140.8(2) . . ?
N9 Zn1 C53 149.6(2) . . ?
N8 Zn1 C53 32.7(2) . . ?
N7 Zn1 C53 143.3(2) . . ?
N5 Zn1 C53 33.4(2) . . ?
C32 Zn1 C53 172.9(2) . . ?
N15 Zn2 N6 144.9(2) . . ?
N15 Zn2 N19 66.3(2) . . ?
N6 Zn2 N19 130.9(2) . . ?
N15 Zn2 N11 130.2(2) . . ?
N6 Zn2 N11 66.4(2) . . ?
N19 Zn2 N11 131.2(2) . . ?
N15 Zn2 C66 33.1(2) . . ?
N6 Zn2 C66 151.3(2) . . ?
N19 Zn2 C66 33.3(2) . . ?
N11 Zn2 C66 141.5(2) . . ?
N15 Zn2 C78 150.7(2) . . ?
N6 Zn2 C78 33.1(2) . . ?
N19 Zn2 C78 142.0(2) . . ?
N11 Zn2 C78 33.3(2) . . ?
C66 Zn2 C78 172.9(2) . . ?
N14 Zn3 N13 145.0(2) . . ?
N14 Zn3 N23 66.3(2) . . ?
N13 Zn3 N23 130.8(2) . . ?
N14 Zn3 N10 130.1(2) . . ?
N13 Zn3 N10 66.4(2) . . ?
N23 Zn3 N10 131.3(2) . . ?
N14 Zn3 C60 33.3(2) . . ?
N13 Zn3 C60 151.3(2) . . ?
N23 Zn3 C60 33.1(2) . . ?
N10 Zn3 C60 141.5(2) . . ?
N14 Zn3 C44 150.9(2) . . ?
N13 Zn3 C44 33.3(2) . . ?
N23 Zn3 C44 141.7(2) . . ?
N10 Zn3 C44 33.1(2) . . ?
C60 Zn3 C44 172.4(2) . . ?
N12 Zn4 N17 144.5(2) . . ?
N12 Zn4 N30 66.3(2) . . ?
N17 Zn4 N30 131.9(2) . . ?
N12 Zn4 N16 130.4(2) . . ?
N17 Zn4 N16 65.8(2) . . ?
N30 Zn4 N16 131.1(2) . . ?
N12 Zn4 C45 33.6(2) . . ?
N17 Zn4 C45 152.4(2) . . ?
N30 Zn4 C45 32.7(2) . . ?
N16 Zn4 C45 141.0(2) . . ?
N12 Zn4 C70 149.8(2) . . ?
N17 Zn4 C70 32.5(2) . . ?
N30 Zn4 C70 143.0(2) . . ?
N16 Zn4 C70 33.3(2) . . ?
C45 Zn4 C70 172.9(2) . . ?
C57 N5 C53 122.7(6) . . ?
C57 N5 Zn1 148.1(5) . . ?
C53 N5 Zn1 89.0(4) . . ?
C38 N6 C78 126.5(6) . . ?
C38 N6 Zn2 136.1(5) . . ?
C78 N6 Zn2 96.4(4) . . ?
C32 N7 C54 120.3(6) . . ?
C32 N7 Zn1 91.0(4) . . ?
C54 N7 Zn1 148.6(5) . . ?
C53 N8 C29 126.3(6) . . ?
C53 N8 Zn1 96.2(4) . . ?
C29 N8 Zn1 134.8(4) . . ?
C69 N9 C32 127.3(6) . . ?
C69 N9 Zn1 136.9(5) . . ?
C32 N9 Zn1 95.6(4) . . ?
C50 N10 C44 121.8(6) . . ?
C50 N10 Zn3 148.8(5) . . ?
C44 N10 Zn3 89.4(4) . . ?
C51 N11 C78 122.0(6) . . ?
C51 N11 Zn2 148.2(5) . . ?
C78 N11 Zn2 89.8(4) . . ?
C63 N12 C45 127.4(6) . . ?
C63 N12 Zn4 137.1(5) . . ?
C45 N12 Zn4 95.4(4) . . ?
C75 N13 C44 125.9(6) . . ?
C75 N13 Zn3 136.9(5) . . ?
C44 N13 Zn3 96.1(4) . . ?
C60 N14 C81 126.5(6) . . ?
C60 N14 Zn3 95.7(4) . . ?
C81 N14 Zn3 137.0(5) . . ?
C66 N15 C31 126.9(6) . . ?
C66 N15 Zn2 96.1(4) . . ?
C31 N15 Zn2 136.0(5) . . ?
C76 N16 C70 123.4(6) . . ?
C76 N16 Zn4 147.6(5) . . ?
C70 N16 Zn4 88.8(4) . . ?
C70 N17 C33 126.4(6) . . ?
C70 N17 Zn4 96.2(4) . . ?
C33 N17 Zn4 134.8(5) . . ?
C100 N18 C38 119.6(6) . . ?
C72 N19 C66 120.2(6) . . ?
C72 N19 Zn2 149.7(5) . . ?
C66 N19 Zn2 89.9(4) . . ?
C29 N20 C79 116.9(5) . . ?
C64 N21 C69 122.2(6) . . ?
C79 C22 C55 119.6(6) . . ?
C120 N23 C60 121.1(6) . . ?
C120 N23 Zn3 149.4(5) . . ?
C60 N23 Zn3 89.2(4) . . ?
C73 C24 C53 115.7(6) . . ?
C69 C25 C94 119.8(7) . . ?
C80 C26 C33 118.0(7) . . ?
C75 N27 C112 120.0(6) . . ?
C31 C28 C41 117.0(7) . . ?
N20 C29 N8 117.1(6) . . ?
N20 C29 C35 124.6(6) . . ?
N8 C29 C35 118.4(6) . . ?
C45 N30 C82 120.9(6) . . ?
C45 N30 Zn4 90.5(4) . . ?
C82 N30 Zn4 148.6(4) . . ?
N42 C31 C28 122.8(6) . . ?
N42 C31 N15 118.8(6) . . ?
C28 C31 N15 118.3(7) . . ?
N7 C32 N9 107.1(5) . . ?
N7 C32 C52 121.6(7) . . ?
N9 C32 C52 131.1(6) . . ?
N7 C32 Zn1 56.5(3) . . ?
N9 C32 Zn1 50.6(3) . . ?
C52 C32 Zn1 176.4(5) . . ?
N59 C33 N17 117.5(6) . . ?
N59 C33 C26 124.3(6) . . ?
N17 C33 C26 118.3(6) . . ?
C141 C34 C44 115.0(7) . . ?
C55 C35 C29 117.6(6) . . ?
C81 N36 C113 118.7(6) . . ?
C93 C37 C54 118.9(7) . . ?
N6 C38 N18 120.7(6) . . ?
N6 C38 C40 119.6(6) . . ?
N18 C38 C40 119.7(6) . . ?
C63 C39 C110 119.8(7) . . ?
C92 C40 C38 121.0(7) . . ?
C47 C41 C28 121.3(7) . . ?
C97 N42 C31 118.2(6) . . ?
C102 C43 C51 119.1(7) . . ?
N10 C44 N13 108.1(6) . . ?
N10 C44 C34 121.1(6) . . ?
N13 C44 C34 130.7(6) . . ?
N10 C44 Zn3 57.5(3) . . ?
N13 C44 Zn3 50.6(3) . . ?
C34 C44 Zn3 178.0(5) . . ?
N30 C45 N12 107.8(5) . . ?
N30 C45 C74 121.4(6) . . ?
N12 C45 C74 130.7(6) . . ?
N30 C45 Zn4 56.8(3) . . ?
N12 C45 Zn4 50.9(3) . . ?
C74 C45 Zn4 176.5(5) . . ?
C107 C46 C70 115.6(6) . . ?
C41 C47 C97 118.2(7) . . ?
C81 C48 C84 116.1(7) . . ?
C102 C49 C78 115.7(7) . . ?
N10 C50 C65 119.8(7) . . ?
N10 C50 C118 117.2(7) . . ?
C65 C50 C118 122.8(7) . . ?
N11 C51 C43 118.6(7) . . ?
N11 C51 C156 117.9(6) . . ?
C43 C51 C156 123.3(7) . . ?
C93 C52 C32 118.4(7) . . ?
N8 C53 N5 108.7(5) . . ?
N8 C53 C24 130.5(6) . . ?
N5 C53 C24 120.5(6) . . ?
N8 C53 Zn1 51.2(3) . . ?
N5 C53 Zn1 57.6(3) . . ?
C24 C53 Zn1 177.2(5) . . ?
N7 C54 C37 119.8(6) . . ?
N7 C54 C124 117.3(6) . . ?
C37 C54 C124 122.9(7) . . ?
C35 C55 C22 120.3(7) . . ?
C114 C56 C80 119.4(7) . . ?
N5 C57 C86 119.4(6) . . ?
N5 C57 C87 116.9(6) . . ?
C86 C57 C87 123.6(6) . . ?
C89 N58 C63 121.7(6) . . ?
C33 N59 C114 116.9(6) . . ?
N23 C60 N14 108.7(6) . . ?
N23 C60 C61 120.1(6) . . ?
N14 C60 C61 131.1(7) . . ?
N23 C60 Zn3 57.7(3) . . ?
N14 C60 Zn3 51.0(3) . . ?
C61 C60 Zn3 176.1(5) . . ?
C116 C61 C60 118.8(7) . . ?
C98 C62 C75 119.4(7) . . ?
N58 C63 N12 122.6(7) . . ?
N58 C63 C39 119.3(6) . . ?
N12 C63 C39 118.0(6) . . ?
N21 C64 C96 121.9(7) . . ?
N21 C64 C88 117.3(7) . . ?
C96 C64 C88 120.3(8) . . ?
C141 C65 C50 118.5(7) . . ?
N19 C66 N15 107.7(6) . . ?
N19 C66 C68 120.1(6) . . ?
N15 C66 C68 132.2(7) . . ?
N19 C66 Zn2 56.8(3) . . ?
N15 C66 Zn2 50.8(3) . . ?
C68 C66 Zn2 175.8(5) . . ?
C109 C67 C82 117.8(7) . . ?
C115 C68 C66 119.9(7) . . ?
N21 C69 N9 122.9(7) . . ?
N21 C69 C25 118.8(6) . . ?
N9 C69 C25 118.3(6) . . ?
N17 C70 N16 109.1(6) . . ?
N17 C70 C46 130.7(6) . . ?
N16 C70 C46 120.0(6) . . ?
N17 C70 Zn4 51.3(3) . . ?
N16 C70 Zn4 57.9(3) . . ?
C46 C70 Zn4 177.2(5) . . ?
C84 C71 C113 118.5(6) . . ?
N19 C72 C77 122.3(7) . . ?
N19 C72 C125 113.5(7) . . ?
C77 C72 C125 124.0(7) . . ?
C86 C73 C24 121.2(6) . . ?
C109 C74 C45 117.1(7) . . ?
N27 C75 N13 121.9(6) . . ?
N27 C75 C62 120.5(6) . . ?
N13 C75 C62 117.6(6) . . ?
N16 C76 C133 119.7(6) . . ?
N16 C76 C95 117.8(6) . . ?
C133 C76 C95 122.4(7) . . ?
C72 C77 C115 117.9(7) . . ?
N11 C78 N6 107.4(6) . . ?
N11 C78 C49 120.7(6) . . ?
N6 C78 C49 131.8(6) . . ?
N11 C78 Zn2 56.9(3) . . ?
N6 C78 Zn2 50.5(3) . . ?
C49 C78 Zn2 176.9(5) . . ?
N20 C79 C22 120.8(6) . . ?
N20 C79 C126 114.0(6) . . ?
C22 C79 C126 125.2(6) . . ?
C26 C80 C56 120.0(7) . . ?
N36 C81 C48 124.4(7) . . ?
N36 C81 N14 119.8(6) . . ?
C48 C81 N14 115.8(7) . . ?
N30 C82 C67 120.2(6) . . ?
N30 C82 C136 117.5(6) . . ?
C67 C82 C136 122.1(7) . . ?
C71 C84 C48 120.9(7) . . ?
C152 C85 C192 107.1(9) . . ?
C152 C85 C193 114.8(9) . . ?
C192 C85 C193 103.8(9) . . ?
C152 C85 C97 109.5(7) . . ?
C192 C85 C97 113.7(8) . . ?
C193 C85 C97 108.1(7) . . ?
C73 C86 C57 120.1(7) . . ?
C117 C87 C57 112.4(7) . . ?
C117 C87 C83 109.2(6) . . ?
C57 C87 C83 111.4(5) . . ?
C117 C87 C108 109.7(7) . . ?
C57 C87 C108 105.6(6) . . ?
C83 C87 C108 108.5(7) . . ?
C131 C88 C64 118.3(9) . . ?
C131 C88 C146 112.3(9) . . ?
C64 C88 C146 110.2(8) . . ?
C131 C88 C170 104.4(9) . . ?
C64 C88 C170 104.7(8) . . ?
C146 C88 C170 105.8(9) . . ?
N58 C89 C121 122.3(7) . . ?
N58 C89 C99 116.6(7) . . ?
C121 C89 C99 120.5(7) . . ?
C155 C90 C113 115.5(8) . . ?
C155 C90 C180 102.2(9) . . ?
C113 C90 C180 108.8(7) . . ?
C155 C90 C142 107.8(9) . . ?
C113 C90 C142 108.6(7) . . ?
C180 C90 C142 114.0(9) . . ?
C100 C91 C92 119.8(7) . . ?
C40 C92 C91 117.8(8) . . ?
C52 C93 C37 120.9(7) . . ?
C96 C94 C25 119.6(7) . . ?
C172 C95 C76 112.3(7) . . ?
C172 C95 C137 109.4(6) . . ?
C76 C95 C137 112.1(5) . . ?
C172 C95 C134 109.2(7) . . ?
C76 C95 C134 105.7(6) . . ?
C137 C95 C134 107.9(6) . . ?
C64 C96 C94 117.3(7) . . ?
N42 C97 C47 122.3(7) . . ?
N42 C97 C85 115.5(7) . . ?
C47 C97 C85 122.1(7) . . ?
C62 C98 C104 118.4(8) . . ?
C160 C99 C143 114.2(8) . . ?
C160 C99 C89 116.3(8) . . ?
C143 C99 C89 111.1(8) . . ?
C160 C99 C162 103.5(9) . . ?
C143 C99 C162 107.2(8) . . ?
C89 C99 C162 103.2(7) . . ?
N18 C100 C91 122.0(7) . . ?
N18 C100 C119 114.9(6) . . ?
C91 C100 C119 123.0(7) . . ?
C43 C102 C49 123.8(7) . . ?
C120 C103 C116 118.5(6) . . ?
C112 C104 C98 118.9(7) . . ?
C171 C105 C140 113.9(11) . . ?
C171 C105 C122 109.1(8) . . ?
C140 C105 C122 105.8(8) . . ?
C171 C105 C120 111.4(9) . . ?
C140 C105 C120 107.3(7) . . ?
C122 C105 C120 109.1(7) . . ?
C133 C107 C46 121.8(7) . . ?
C67 C109 C74 122.6(7) . . ?
C121 C110 C39 118.8(7) . . ?
C194 C111 C123 108.9(8) . . ?
C194 C111 C112 107.2(8) . . ?
C123 C111 C112 109.7(7) . . ?
C194 C111 C154 108.1(8) . . ?
C123 C111 C154 111.2(9) . . ?
C112 C111 C154 111.6(7) . . ?
N27 C112 C104 122.6(7) . . ?
N27 C112 C111 114.6(6) . . ?
C104 C112 C111 122.7(7) . . ?
N36 C113 C71 121.4(7) . . ?
N36 C113 C90 116.1(7) . . ?
C71 C113 C90 122.4(7) . . ?
N59 C114 C56 121.3(6) . . ?
N59 C114 C148 113.9(6) . . ?
C56 C114 C148 124.8(6) . . ?
C68 C115 C77 119.5(7) . . ?
C61 C116 C103 119.6(7) . . ?
C106 C118 C50 111.7(8) . . ?
C106 C118 C163 110.7(8) . . ?
C50 C118 C163 107.0(7) . . ?
C106 C118 C151 108.7(7) . . ?
C50 C118 C151 110.7(7) . . ?
C163 C118 C151 107.9(9) . . ?
C190 C119 C191 107.7(9) . . ?
C190 C119 C150 114.7(10) . . ?
C191 C119 C150 107.0(8) . . ?
C190 C119 C100 110.0(7) . . ?
C191 C119 C100 105.6(8) . . ?
C150 C119 C100 111.3(7) . . ?
N23 C120 C103 121.9(7) . . ?
N23 C120 C105 113.9(6) . . ?
C103 C120 C105 124.1(7) . . ?
C89 C121 C110 117.7(7) . . ?
C153 C124 C147 112.7(8) . . ?
C153 C124 C54 112.0(7) . . ?
C147 C124 C54 110.7(8) . . ?
C153 C124 C161 108.3(8) . . ?
C147 C124 C161 106.3(9) . . ?
C54 C124 C161 106.4(7) . . ?
C144 C125 C130 114.4(10) . . ?
C144 C125 C72 110.2(8) . . ?
C130 C125 C72 107.2(7) . . ?
C144 C125 C181 108.5(8) . . ?
C130 C125 C181 107.1(8) . . ?
C72 C125 C181 109.3(7) . . ?
C127 C126 C79 115.3(6) . . ?
C127 C126 C132 117.7(9) . . ?
C79 C126 C132 109.3(7) . . ?
C127 C126 C182 106.3(8) . . ?
C79 C126 C182 104.5(7) . . ?
C132 C126 C182 101.9(8) . . ?
C107 C133 C76 119.3(7) . . ?
C166 C136 C164 111.7(8) . . ?
C166 C136 C183 106.3(9) . . ?
C164 C136 C183 109.8(8) . . ?
C166 C136 C82 109.9(8) . . ?
C164 C136 C82 111.5(6) . . ?
C183 C136 C82 107.4(7) . . ?
C65 C141 C34 123.7(7) . . ?
C101 C148 C135 116.2(9) . . ?
C101 C148 C114 114.8(6) . . ?
C135 C148 C114 110.9(7) . . ?
C101 C148 C157 106.5(8) . . ?
C135 C148 C157 101.8(8) . . ?
C114 C148 C157 105.1(7) . . ?
C145 C156 C51 113.0(7) . . ?
C145 C156 C165 111.0(8) . . ?
C51 C156 C165 106.2(7) . . ?
C145 C156 C138 108.6(7) . . ?
C51 C156 C138 109.4(7) . . ?
C165 C156 C138 108.5(9) . . ?

loop_
_geom_bond_atom_site_label_1
_geom_bond_atom_site_label_2
_geom_bond_distance
_geom_bond_site_symmetry_2
_geom_bond_publ_flag
Zn1 N9 1.943(5) . ?
Zn1 N8 1.964(5) . ?
Zn1 N7 2.086(6) . ?
Zn1 N5 2.117(6) . ?
Zn1 C32 2.501(6) . ?
Zn1 C53 2.506(7) . ?
Zn2 N15 1.951(6) . ?
Zn2 N6 1.955(6) . ?
Zn2 N19 2.094(6) . ?
Zn2 N11 2.110(6) . ?
Zn2 C66 2.502(7) . ?
Zn2 C78 2.518(7) . ?
Zn3 N14 1.943(6) . ?
Zn3 N13 1.947(6) . ?
Zn3 N23 2.102(6) . ?
Zn3 N10 2.112(6) . ?
Zn3 C60 2.487(7) . ?
Zn3 C44 2.504(7) . ?
Zn4 N12 1.946(5) . ?
Zn4 N17 1.963(5) . ?
Zn4 N30 2.088(6) . ?
Zn4 N16 2.118(6) . ?
Zn4 C45 2.495(6) . ?
Zn4 C70 2.501(7) . ?
N5 C57 1.304(9) . ?
N5 C53 1.379(8) . ?
N6 C38 1.348(9) . ?
N6 C78 1.385(9) . ?
N7 C32 1.343(9) . ?
N7 C54 1.385(9) . ?
N8 C53 1.360(9) . ?
N8 C29 1.402(8) . ?
N9 C69 1.364(9) . ?
N9 C32 1.395(8) . ?
N10 C50 1.343(9) . ?
N10 C44 1.368(9) . ?
N11 C51 1.355(9) . ?
N11 C78 1.382(9) . ?
N12 C63 1.360(9) . ?
N12 C45 1.388(8) . ?
N13 C75 1.365(9) . ?
N13 C44 1.382(9) . ?
N14 C60 1.371(8) . ?
N14 C81 1.416(9) . ?
N15 C66 1.374(8) . ?
N15 C31 1.390(9) . ?
N16 C76 1.293(9) . ?
N16 C70 1.373(8) . ?
N17 C70 1.351(9) . ?
N17 C33 1.398(9) . ?
N18 C100 1.330(10) . ?
N18 C38 1.355(9) . ?
N19 C72 1.338(9) . ?
N19 C66 1.372(9) . ?
N20 C29 1.341(8) . ?
N20 C79 1.380(8) . ?
N21 C64 1.328(10) . ?
N21 C69 1.335(9) . ?
C22 C79 1.393(10) . ?
C22 C55 1.398(10) . ?
N23 C120 1.325(9) . ?
N23 C60 1.357(9) . ?
C24 C73 1.402(11) . ?
C24 C53 1.411(9) . ?
C25 C69 1.387(10) . ?
C25 C94 1.395(10) . ?
C26 C80 1.350(11) . ?
C26 C33 1.404(10) . ?
N27 C75 1.333(9) . ?
N27 C112 1.334(10) . ?
C28 C31 1.376(10) . ?
C28 C41 1.401(11) . ?
C29 C35 1.407(10) . ?
N30 C45 1.347(8) . ?
N30 C82 1.376(9) . ?
C31 N42 1.358(9) . ?
C32 C52 1.396(9) . ?
C33 N59 1.353(8) . ?
C34 C141 1.397(10) . ?
C34 C44 1.416(10) . ?
C35 C55 1.345(10) . ?
N36 C81 1.329(9) . ?
N36 C113 1.338(9) . ?
C37 C93 1.393(10) . ?
C37 C54 1.395(10) . ?
C38 C40 1.418(10) . ?
C39 C63 1.392(10) . ?
C39 C110 1.399(10) . ?
C40 C92 1.349(11) . ?
C41 C47 1.346(12) . ?
N42 C97 1.336(9) . ?
C43 C102 1.357(12) . ?
C43 C51 1.405(10) . ?
C45 C74 1.403(9) . ?
C46 C107 1.408(11) . ?
C46 C70 1.408(10) . ?
C47 C97 1.400(11) . ?
C48 C81 1.381(10) . ?
C48 C84 1.400(11) . ?
C49 C102 1.395(10) . ?
C49 C78 1.401(10) . ?
C50 C65 1.396(11) . ?
C50 C118 1.511(12) . ?
C51 C156 1.508(12) . ?
C52 C93 1.377(10) . ?
C54 C124 1.519(10) . ?
C56 C114 1.400(10) . ?
C56 C80 1.403(11) . ?
C57 C86 1.387(10) . ?
C57 C87 1.525(9) . ?
N58 C89 1.320(9) . ?
N58 C63 1.338(9) . ?
N59 C114 1.370(8) . ?
C60 C61 1.407(10) . ?
C61 C116 1.362(10) . ?
C62 C98 1.361(10) . ?
C62 C75 1.433(10) . ?
C64 C96 1.377(12) . ?
C64 C88 1.532(12) . ?
C65 C141 1.367(12) . ?
C66 C68 1.384(10) . ?
C67 C109 1.377(10) . ?
C67 C82 1.403(9) . ?
C68 C115 1.359(10) . ?
C71 C84 1.359(11) . ?
C71 C113 1.405(10) . ?
C72 C77 1.360(11) . ?
C72 C125 1.576(11) . ?
C73 C86 1.383(10) . ?
C74 C109 1.392(10) . ?
C76 C133 1.392(10) . ?
C76 C95 1.521(9) . ?
C77 C115 1.435(11) . ?
C79 C126 1.526(10) . ?
C82 C136 1.524(10) . ?
C83 C87 1.544(9) . ?
C85 C152 1.494(11) . ?
C85 C192 1.504(13) . ?
C85 C193 1.516(14) . ?
C85 C97 1.518(11) . ?
C87 C117 1.512(11) . ?
C87 C108 1.557(10) . ?
C88 C131 1.391(13) . ?
C88 C146 1.534(14) . ?
C88 C170 1.671(16) . ?
C89 C121 1.382(11) . ?
C89 C99 1.552(11) . ?
C90 C155 1.490(14) . ?
C90 C113 1.492(11) . ?
C90 C180 1.511(14) . ?
C90 C142 1.513(11) . ?
C91 C100 1.383(11) . ?
C91 C92 1.401(12) . ?
C94 C96 1.390(11) . ?
C95 C172 1.514(11) . ?
C95 C137 1.535(9) . ?
C95 C134 1.564(10) . ?
C98 C104 1.416(11) . ?
C99 C160 1.413(13) . ?
C99 C143 1.496(13) . ?
C99 C162 1.698(16) . ?
C100 C119 1.590(11) . ?
C101 C148 1.477(12) . ?
C103 C120 1.358(11) . ?
C103 C116 1.425(11) . ?
C104 C112 1.371(12) . ?
C105 C171 1.484(15) . ?
C105 C140 1.560(15) . ?
C105 C122 1.568(12) . ?
C105 C120 1.572(12) . ?
C106 C118 1.499(10) . ?
C107 C133 1.373(10) . ?
C110 C121 1.397(11) . ?
C111 C194 1.527(14) . ?
C111 C123 1.546(13) . ?
C111 C112 1.558(11) . ?
C111 C154 1.566(12) . ?
C114 C148 1.521(10) . ?
C118 C163 1.533(14) . ?
C118 C151 1.563(12) . ?
C119 C190 1.507(13) . ?
C119 C191 1.523(14) . ?
C119 C150 1.555(13) . ?
C124 C153 1.495(12) . ?
C124 C147 1.503(14) . ?
C124 C161 1.537(13) . ?
C125 C144 1.499(15) . ?
C125 C130 1.546(15) . ?
C125 C181 1.578(12) . ?
C126 C127 1.489(12) . ?
C126 C132 1.550(13) . ?
C126 C182 1.604(14) . ?
C135 C148 1.516(13) . ?
C136 C166 1.496(13) . ?
C136 C164 1.498(11) . ?
C136 C183 1.512(13) . ?
C138 C156 1.570(12) . ?
C145 C156 1.493(10) . ?
C148 C157 1.607(14) . ?
C156 C165 1.524(14) . ?
